data_7124342
loop_
_publ_author_name
'Horibe, Takahiro'
'Nakagawa, Keita'
'Hazeyama, Takashi'
'Takeda, Kazuki'
'Ishihara, Kazuaki'

_publ_section_title
;
 Enantioselective oxidative coupling reaction of 2-naphthol derivatives
 catalyzed by chiral diphosphine oxide--iron(II) complexes
;
_journal_name_full 'Chemical Communications'
_journal_paper_doi 10.1039/C9CC07834G
_journal_year 2019
_chemical_formula_moiety 'C89 H68 Fe O5 P4, 2(C F3 O3 S), 2(C H4 O)'
_chemical_formula_sum 'C93 H76 F6 Fe O13 P4 S2'
_chemical_formula_weight 1759.38
_space_group_crystal_system triclinic
_space_group_IT_number 2
_space_group_name_Hall '-P 1'
_space_group_name_H-M_alt 'P -1'
_symmetry_space_group_name_Hall '-P 1'
_symmetry_space_group_name_H-M 'P -1'
_atom_sites_solution_hydrogens mixed
_atom_sites_solution_primary dual
_audit_creation_date 2018-12-14
_audit_creation_method
;
Olex2 1.2-ac3
(compiled 2017.08.10 svn.r3458 for OlexSys, GUI svn.r5381)
;
_audit_update_record
;
2018-12-22 deposited with the CCDC.    2019-10-17 downloaded from the CCDC.
;
_cell_angle_alpha 98.365(3)
_cell_angle_beta 100.634(4)
_cell_angle_gamma 113.523(4)
_cell_formula_units_Z 2
_cell_length_a 15.5435(7)
_cell_length_b 15.7355(5)
_cell_length_c 22.4546(8)
_cell_measurement_reflns_used 13985
_cell_measurement_temperature 93
_cell_measurement_theta_max 28.0860
_cell_measurement_theta_min 2.1070
_cell_volume 4800.6(4)
_computing_cell_refinement 'CrysAlisPro 1.171.38.46 (Rigaku OD, 2015)'
_computing_data_collection 'CrysAlisPro 1.171.38.46 (Rigaku OD, 2015)'
_computing_data_reduction 'CrysAlisPro 1.171.38.46 (Rigaku OD, 2015)'
_computing_molecular_graphics 'Olex2 (Dolomanov et al., 2009)'
_computing_publication_material 'Olex2 (Dolomanov et al., 2009)'
_computing_structure_refinement 'ShelXL (Sheldrick, 2015)'
_computing_structure_solution 'ShelXT (Sheldrick, 2015)'
_diffrn_ambient_temperature 93
_diffrn_detector 'CCD plate'
_diffrn_measured_fraction_theta_full 0.997
_diffrn_measured_fraction_theta_max 0.889
_diffrn_measurement_details
;
List of Runs (angles in degrees, time in seconds):

  # Type    Start    End  Width  t~exp~   \w     \q     \k     \f   Frames
#--------------------------------------------------------------------------
  1  \w   -105.00  75.00   0.50   15.00    --  -15.00  45.00   0.00  360
  2  \w   -105.00  75.00   0.50   15.00    --  -15.00  45.00  90.00  360
  3  \w   -105.00  75.00   0.50   15.00    --  -15.00  45.00 180.00  360
  4  \w   -105.00  75.00   0.50   15.00    --  -15.00  45.00 270.00  360
;
_diffrn_measurement_device 'abstract diffractometer'
_diffrn_measurement_device_type 'dtrek-CrysAlisPro-abstract goniometer imported rigaku-d*trek images'
_diffrn_measurement_method '\w scans'
_diffrn_orient_matrix_type 'CrysAlisPro convention (1999,Acta A55,543-557)'
_diffrn_orient_matrix_UB_11 -0.0053355000
_diffrn_orient_matrix_UB_12 -0.0241773000
_diffrn_orient_matrix_UB_13 0.0243666000
_diffrn_orient_matrix_UB_21 0.0505312000
_diffrn_orient_matrix_UB_22 0.0266821000
_diffrn_orient_matrix_UB_23 0.0147369000
_diffrn_orient_matrix_UB_31 -0.0092664000
_diffrn_orient_matrix_UB_32 0.0356692000
_diffrn_orient_matrix_UB_33 0.0169411000
_diffrn_radiation_monochromator graphite
_diffrn_radiation_probe x-ray
_diffrn_radiation_type MoK\a
_diffrn_radiation_wavelength 0.71073
_diffrn_reflns_av_R_equivalents 0.1129
_diffrn_reflns_av_unetI/netI 0.1833
_diffrn_reflns_Laue_measured_fraction_full 0.997
_diffrn_reflns_Laue_measured_fraction_max 0.889
_diffrn_reflns_limit_h_max 22
_diffrn_reflns_limit_h_min -22
_diffrn_reflns_limit_k_max 22
_diffrn_reflns_limit_k_min -22
_diffrn_reflns_limit_l_max 31
_diffrn_reflns_limit_l_min -31
_diffrn_reflns_number 87871
_diffrn_reflns_point_group_measured_fraction_full 0.997
_diffrn_reflns_point_group_measured_fraction_max 0.889
_diffrn_reflns_theta_full 25.242
_diffrn_reflns_theta_max 30.753
_diffrn_reflns_theta_min 1.557
_diffrn_source 'fine-focus sealed X-ray tube'
_diffrn_source_type 'Enhance (Mo) X-ray Source'
_exptl_absorpt_coefficient_mu 0.335
_exptl_absorpt_correction_T_max 1.00000
_exptl_absorpt_correction_T_min 0.60863
_exptl_absorpt_correction_type multi-scan
_exptl_absorpt_process_details
;
CrysAlisPro 1.171.38.46 (Rigaku Oxford Diffraction, 2015)
Empirical absorption correction using spherical harmonics,
 implemented in SCALE3 ABSPACK scaling algorithm.
;
_exptl_crystal_colour 'clear colourless'
_exptl_crystal_colour_lustre clear
_exptl_crystal_colour_primary colourless
_exptl_crystal_density_diffrn 1.217
_exptl_crystal_description plate
_exptl_crystal_F_000 1820
_exptl_crystal_size_max 0.24
_exptl_crystal_size_mid 0.1
_exptl_crystal_size_min 0.01
_refine_diff_density_max 2.188
_refine_diff_density_min -1.493
_refine_diff_density_rms 0.128
_refine_ls_extinction_method none
_refine_ls_goodness_of_fit_ref 1.056
_refine_ls_hydrogen_treatment mixed
_refine_ls_matrix_type full
_refine_ls_number_parameters 1080
_refine_ls_number_reflns 26633
_refine_ls_number_restraints 3
_refine_ls_restrained_S_all 1.056
_refine_ls_R_factor_all 0.1833
_refine_ls_R_factor_gt 0.1094
_refine_ls_shift/su_max 0.001
_refine_ls_shift/su_mean 0.000
_refine_ls_structure_factor_coef Fsqd
_refine_ls_weighting_details 'w=1/[\s^2^(Fo^2^)+(0.1903P)^2^] where P=(Fo^2^+2Fc^2^)/3'
_refine_ls_weighting_scheme calc
_refine_ls_wR_factor_gt 0.3067
_refine_ls_wR_factor_ref 0.3485
_reflns_Friedel_coverage 0.000
_reflns_number_gt 13217
_reflns_number_total 26633
_reflns_threshold_expression 'I > 2\s(I)'
_cod_data_source_file c9cc07834g2.cif
_cod_data_source_block 20181213-
_cod_original_cell_volume 4800.6(3)
_cod_database_code 7124342
_shelx_shelxl_version_number 2018/1
_shelx_space_group_comment
;
The symmetry employed for this shelxl refinement is uniquely defined
by the following loop, which should always be used as a source of
symmetry information in preference to the above space-group names.
They are only intended as comments.
;
_shelx_estimated_absorpt_t_max 0.997
_shelx_estimated_absorpt_t_min 0.924
_reflns_odcompleteness_completeness 88.86
_reflns_odcompleteness_iscentric 1
_reflns_odcompleteness_theta 30.68
_olex2_refinement_description
;
1. Fixed Uiso
 At 1.2 times of:
  All C(H) groups
 At 1.5 times of:
  All C(H,H,H) groups, All O(H) groups
2. Restrained distances
 O00C-H00C
 0.85 with sigma of 0.01
 C031-H00C
 1.924674 with sigma of 0.02
 Fe01-H00C
 2.578985 with sigma of 0.02
3. Uiso/Uaniso restraints and constraints
S007: within 1.7A with sigma of 0.04 and sigma for terminal atoms of 0.08
4. Rigid body (RIGU) restrains
 S007
 with sigma for 1-2 distances of 0.004 and sigma for 1-3 distances of 0.004
5.a Aromatic/amide H refined with riding coordinates:
 C00P(H00P), C00R(H00R), C00T(H00T), C00X(H00X), C00Y(H00Y), C00Z(H00Z),
 C012(H012), C013(H013), C014(H014), C015(H015), C017(H017), C018(H018),
 C019(H019), C01B(H01B), C01C(H01C), C01D(H01D), C01E(H01E), C01G(H01G),
 C01J(H01J), C01K(H01K), C01L(H01L), C01M(H01M), C01N(H01N), C01O(H01O),
 C01P(H01P), C01Q(H01Q), C01R(H01R), C01S(H01S), C01T(H01T), C01W(H01W),
 C01X(H01X), C01Y(H01Y), C01Z(H01Z), C020(H020), C021(H021), C022(H022),
 C023(H023), C024(H024), C025(H025), C026(H026), C027(H027), C028(H028),
 C029(H029), C02B(H02B), C02C(H02C), C02D(H02D), C02E(H02E), C02F(H02F),
 C02G(H02G), C02H(H02H), C02I(H02I), C02K(H02K), C02L(H02L), C02M(H02M),
 C02N(H02N), C02P(H02P), C02R(H02R), C02S(H02S), C02T(H02T), C02V(H02V),
 C02W(H02W), C02X(H02X), C02Y(H02Y), C030(H030)
5.b Idealised Me refined as rotating group:
 C02A(H02A,H02J,H02O), C02O(H02Q,H02U,H02Z), C031(H03A,H03B,H03C)
5.c Idealised tetrahedral OH refined as rotating group:
 O00D(H00D), O00E(H00E)
;
_olex2_submission_special_instructions 'No special instructions were received'
_oxdiff_exptl_absorpt_empirical_details
;
Empirical correction (ABSPACK) includes:
- Absorption correction using spherical harmonics
- Frame scaling
;
_oxdiff_exptl_absorpt_empirical_full_max 2.845
_oxdiff_exptl_absorpt_empirical_full_min 0.510

loop_
_space_group_symop_operation_xyz
'x, y, z'
'-x, -y, -z'

loop_
_atom_site_label
_atom_site_type_symbol
_atom_site_fract_x
_atom_site_fract_y
_atom_site_fract_z
_atom_site_U_iso_or_equiv
_atom_site_adp_type
_atom_site_occupancy
_atom_site_site_symmetry_order
_atom_site_calc_flag
_atom_site_refinement_flags_posn
_atom_site_refinement_flags_adp
Fe01 Fe 0.80823(5) 0.41453(4) 0.21840(3) 0.02446(18) Uani 1 1 d D .
P002 P 0.88880(9) 0.26443(8) 0.15813(6) 0.0255(3) Uani 1 1 d . .
P003 P 0.82116(9) 0.53819(8) 0.11220(5) 0.0250(3) Uani 1 1 d . .
P004 P 0.81900(9) 0.29939(8) 0.32804(6) 0.0267(3) Uani 1 1 d . .
P005 P 0.87758(10) 0.63368(8) 0.30485(6) 0.0286(3) Uani 1 1 d . .
S006 S 0.24078(17) 0.22902(17) 0.08516(11) 0.0844(7) Uani 1 1 d . .
S007 S 1.2186(2) 0.9792(3) 0.47072(17) 0.1244(11) Uani 1 1 d . U
O008 O 0.8104(2) 0.2920(2) 0.17000(14) 0.0273(7) Uani 1 1 d . .
O009 O 0.8558(2) 0.4876(2) 0.15542(15) 0.0296(7) Uani 1 1 d . .
O00A O 0.8536(2) 0.3805(2) 0.29672(14) 0.0285(7) Uani 1 1 d . .
O00B O 0.8034(2) 0.5375(2) 0.26498(14) 0.0284(7) Uani 1 1 d . .
O00C O 0.6606(3) 0.3434(3) 0.19035(18) 0.0403(9) Uani 1 1 d D .
H00C H 0.6338(13) 0.304(3) 0.1544(14) 0.060 Uiso 1 1 d DR .
O00D O 0.4460(3) 0.2969(3) 0.0206(2) 0.0546(11) Uani 1 1 d . .
H00D H 0.394396 0.246494 0.013464 0.082 Uiso 1 1 calc GR .
O00E O 0.5699(3) 0.2337(3) 0.07624(19) 0.0512(10) Uani 1 1 d . .
H00E H 0.546555 0.254884 0.048434 0.077 Uiso 1 1 calc GR .
C00F C 0.7709(4) 0.1321(3) 0.2375(2) 0.0259(10) Uani 1 1 d . .
C00G C 0.7379(3) 0.1870(3) 0.2727(2) 0.0253(10) Uani 1 1 d . .
C00H C 1.0088(4) 0.8818(3) 0.2112(2) 0.0277(10) Uani 1 1 d . .
C00I C 0.9218(4) 0.2936(3) 0.3750(2) 0.0249(10) Uani 1 1 d . .
C00J C 0.9104(4) 0.8125(3) 0.1845(2) 0.0260(10) Uani 1 1 d . .
C00K C 0.7550(4) 0.4595(3) 0.0361(2) 0.0294(10) Uani 1 1 d . .
C00L C 0.9277(4) 0.7237(3) 0.2628(2) 0.0293(11) Uani 1 1 d . .
C00M C 0.5966(4) 0.6148(4) 0.1857(2) 0.0312(11) Uani 1 1 d . .
C00N C 0.7369(4) 0.5772(3) 0.1379(2) 0.0262(10) Uani 1 1 d . .
C00O C 0.8744(3) 0.1541(3) 0.2469(2) 0.0248(10) Uani 1 1 d . .
C00P C 1.0639(4) 0.8702(3) 0.2646(2) 0.0340(11) Uani 1 1 d . .
H00P H 1.129392 0.916166 0.283240 0.041 Uiso 1 1 calc R .
C00Q C 0.9137(4) 0.1062(3) 0.2864(2) 0.0260(10) Uani 1 1 d . .
C00R C 1.0246(4) 0.7944(3) 0.2897(2) 0.0330(11) Uani 1 1 d . .
H00R H 1.062840 0.788927 0.325789 0.040 Uiso 1 1 calc R .
C00S C 0.7013(4) 0.0473(3) 0.1917(2) 0.0275(10) Uani 1 1 d . .
C00T C 0.9136(4) 0.6847(3) 0.0574(2) 0.0351(12) Uani 1 1 d . .
H00T H 0.850839 0.670943 0.032850 0.042 Uiso 1 1 calc R .
C00U C 0.7668(4) 0.6623(3) 0.1826(2) 0.0258(10) Uani 1 1 d . .
C00V C 0.6966(4) 0.6850(3) 0.2051(2) 0.0290(10) Uani 1 1 d . .
C00W C 0.8726(3) 0.7327(3) 0.2109(2) 0.0261(10) Uani 1 1 d . .
C00X C 0.7301(4) -0.0114(3) 0.1547(2) 0.0293(10) Uani 1 1 d . .
H00X H 0.797418 0.004786 0.160783 0.035 Uiso 1 1 calc R .
C00Y C 0.9927(4) 0.9703(3) 0.1342(2) 0.0326(11) Uani 1 1 d . .
H00Y H 1.019468 1.023849 0.117088 0.039 Uiso 1 1 calc R .
C00Z C 0.8543(4) 0.0413(3) 0.3156(2) 0.0318(11) Uani 1 1 d . .
H00Z H 0.787651 0.028256 0.308738 0.038 Uiso 1 1 calc R .
C010 C 0.9800(4) 0.6268(3) 0.3531(2) 0.0357(12) Uani 1 1 d . .
C011 C 0.9237(3) 0.6340(3) 0.1013(2) 0.0264(10) Uani 1 1 d . .
C012 C 0.9939(4) 0.2294(4) 0.4476(2) 0.0362(12) Uani 1 1 d . .
H012 H 0.987115 0.183569 0.471843 0.043 Uiso 1 1 calc R .
C013 C 0.5320(4) -0.0639(4) 0.1375(2) 0.0380(12) Uani 1 1 d . .
H013 H 0.464314 -0.082246 0.131378 0.046 Uiso 1 1 calc R .
C014 C 0.5629(4) -0.1184(4) 0.1034(3) 0.0397(13) Uani 1 1 d . .
H014 H 0.516355 -0.175960 0.074190 0.048 Uiso 1 1 calc R .
C015 C 1.0716(4) 0.1883(3) 0.2671(2) 0.0342(11) Uani 1 1 d . .
H015 H 1.138764 0.202691 0.274994 0.041 Uiso 1 1 calc R .
C016 C 0.7498(4) 0.3212(4) 0.3790(2) 0.0323(11) Uani 1 1 d . .
C017 C 0.8557(4) 0.8260(3) 0.1330(2) 0.0324(11) Uani 1 1 d . .
H017 H 0.789461 0.781350 0.115000 0.039 Uiso 1 1 calc R .
C018 C 0.7054(4) 0.4844(4) -0.0106(2) 0.0355(12) Uani 1 1 d . .
H018 H 0.702487 0.544065 -0.002643 0.043 Uiso 1 1 calc R .
C019 C 0.7206(4) 0.7728(4) 0.2463(2) 0.0336(11) Uani 1 1 d . .
H019 H 0.786063 0.820507 0.258641 0.040 Uiso 1 1 calc R .
C01A C 0.8234(4) 0.6819(3) 0.3550(2) 0.0342(12) Uani 1 1 d . .
C01B C 0.6625(4) -0.0917(3) 0.1102(2) 0.0365(12) Uani 1 1 d . .
H01B H 0.682940 -0.128856 0.084206 0.044 Uiso 1 1 calc R .
C01C C 0.9115(4) 0.2295(4) 0.4121(2) 0.0349(12) Uani 1 1 d . .
H01C H 0.848582 0.186193 0.413141 0.042 Uiso 1 1 calc R .
C01D C 1.0492(4) 0.9599(3) 0.1844(3) 0.0379(12) Uani 1 1 d . .
H01D H 1.115455 1.004997 0.201334 0.045 Uiso 1 1 calc R .
C01E C 0.8770(5) 0.7712(4) 0.3973(2) 0.0385(13) Uani 1 1 d . .
H01E H 0.944205 0.806667 0.400692 0.046 Uiso 1 1 calc R .
C01F C 0.9352(4) 0.2150(3) 0.2173(2) 0.0267(10) Uani 1 1 d . .
C01G C 0.8313(5) 0.8080(4) 0.4345(2) 0.0475(16) Uani 1 1 d . .
H01G H 0.867474 0.868854 0.462955 0.057 Uiso 1 1 calc R .
C01H C 1.0122(4) 0.1235(3) 0.2967(2) 0.0273(10) Uani 1 1 d . .
C01I C 0.9932(4) 0.3649(3) 0.1520(2) 0.0313(11) Uani 1 1 d . .
C01J C 0.9960(4) 0.7560(3) 0.0496(2) 0.0318(11) Uani 1 1 d . .
H01J H 0.989666 0.792509 0.020343 0.038 Uiso 1 1 calc R .
C01K C 1.0130(4) 0.3569(3) 0.3744(2) 0.0344(12) Uani 1 1 d . .
H01K H 1.019725 0.400685 0.348610 0.041 Uiso 1 1 calc R .
C01L C 0.9909(4) 0.0177(4) 0.3651(2) 0.0358(12) Uani 1 1 d . .
H01L H 1.016838 -0.011927 0.392548 0.043 Uiso 1 1 calc R .
C01M C 1.0856(4) 0.2941(4) 0.4487(2) 0.0407(13) Uani 1 1 d . .
H01M H 1.141625 0.295287 0.475078 0.049 Uiso 1 1 calc R .
C01N C 1.0082(4) 0.3772(4) 0.0941(3) 0.0415(13) Uani 1 1 d . .
H01N H 0.965634 0.331131 0.056777 0.050 Uiso 1 1 calc R .
C01O C 0.5702(4) 0.5289(4) 0.1418(2) 0.0325(11) Uani 1 1 d . .
H01O H 0.504201 0.482255 0.128451 0.039 Uiso 1 1 calc R .
C01P C 1.0338(4) 0.2304(3) 0.2271(2) 0.0325(11) Uani 1 1 d . .
H01P H 1.073991 0.270406 0.205657 0.039 Uiso 1 1 calc R .
C01Q C 0.8968(4) 0.1288(3) 0.0669(2) 0.0334(12) Uani 1 1 d . .
H01Q H 0.962341 0.148541 0.089465 0.040 Uiso 1 1 calc R .
C01R C 0.8913(4) -0.0028(4) 0.3533(2) 0.0385(13) Uani 1 1 d . .
H01R H 0.850203 -0.047620 0.371827 0.046 Uiso 1 1 calc R .
C01S C 0.7597(4) 0.3715(3) 0.0234(2) 0.0378(12) Uani 1 1 d . .
H01S H 0.793213 0.353013 0.054989 0.045 Uiso 1 1 calc R .
C01T C 0.6373(4) 0.5119(3) 0.1183(2) 0.0299(10) Uani 1 1 d . .
H01T H 0.616920 0.454343 0.087683 0.036 Uiso 1 1 calc R .
C01U C 0.6014(4) 0.0215(3) 0.1829(2) 0.0309(11) Uani 1 1 d . .
C01V C 0.8425(4) 0.1746(3) 0.0876(2) 0.0294(11) Uani 1 1 d . .
C01W C 1.0153(4) 0.6523(4) 0.1363(3) 0.0372(12) Uani 1 1 d . .
H01W H 1.022571 0.617020 0.166187 0.045 Uiso 1 1 calc R .
C01X C 0.7484(4) 0.1475(3) 0.0532(3) 0.0383(12) Uani 1 1 d . .
H01X H 0.711654 0.178556 0.066789 0.046 Uiso 1 1 calc R .
C01Y C 1.0952(4) 0.3572(4) 0.4111(2) 0.0397(13) Uani 1 1 d . .
H01Y H 1.158105 0.400985 0.410326 0.048 Uiso 1 1 calc R .
C01Z C 0.8551(5) 0.0562(4) 0.0143(3) 0.0420(14) Uani 1 1 d . .
H01Z H 0.891405 0.024483 0.000854 0.050 Uiso 1 1 calc R .
C020 C 0.9819(5) 0.6211(4) 0.4143(2) 0.0476(16) Uani 1 1 d . .
H020 H 0.932754 0.627438 0.431533 0.057 Uiso 1 1 calc R .
C021 C 0.5562(4) 0.7217(4) 0.2504(3) 0.0440(14) Uani 1 1 d . .
H021 H 0.509317 0.735817 0.265995 0.053 Uiso 1 1 calc R .
C022 C 0.5267(4) 0.6341(4) 0.2109(2) 0.0430(13) Uani 1 1 d . .
H022 H 0.460921 0.587318 0.200542 0.052 Uiso 1 1 calc R .
C023 C 0.6533(5) 0.7907(4) 0.2685(3) 0.0446(14) Uani 1 1 d . .
H023 H 0.671745 0.850298 0.296434 0.053 Uiso 1 1 calc R .
C024 C 0.8962(4) 0.9028(4) 0.1078(3) 0.0390(13) Uani 1 1 d . .
H024 H 0.858099 0.909920 0.072346 0.047 Uiso 1 1 calc R .
C025 C 0.6606(4) 0.4227(4) -0.0682(2) 0.0410(13) Uani 1 1 d . .
H025 H 0.626394 0.440384 -0.099946 0.049 Uiso 1 1 calc R .
C026 C 1.0503(4) 0.6161(4) 0.3285(3) 0.0475(15) Uani 1 1 d . .
H026 H 1.048699 0.618187 0.286224 0.057 Uiso 1 1 calc R .
C027 C 0.7260(5) 0.6302(4) 0.3514(3) 0.0421(13) Uani 1 1 d . .
H027 H 0.689650 0.569020 0.323237 0.051 Uiso 1 1 calc R .
C028 C 0.6632(4) 0.3361(4) -0.0819(2) 0.0416(13) Uani 1 1 d . .
H028 H 0.630619 0.293747 -0.122139 0.050 Uiso 1 1 calc R .
C029 C 1.0495(4) 0.0792(4) 0.3377(2) 0.0373(12) Uani 1 1 d . .
H029 H 1.116430 0.092583 0.346087 0.045 Uiso 1 1 calc R .
C02A C 0.4352(4) 0.3491(4) -0.0240(3) 0.0451(14) Uani 1 1 d . .
H02A H 0.365842 0.329163 -0.042390 0.068 Uiso 1 1 calc GR .
H02J H 0.465418 0.336981 -0.056844 0.068 Uiso 1 1 calc GR .
H02O H 0.466981 0.417521 -0.003576 0.068 Uiso 1 1 calc GR .
C02B C 0.5701(4) 0.0791(4) 0.2177(2) 0.0379(12) Uani 1 1 d . .
H02B H 0.502526 0.061907 0.211305 0.046 Uiso 1 1 calc R .
C02C C 1.0859(4) 0.7736(4) 0.0837(3) 0.0496(15) Uani 1 1 d . .
H02C H 1.142385 0.821345 0.077545 0.059 Uiso 1 1 calc R .
C02D C 0.7352(5) 0.7573(4) 0.4303(3) 0.0503(16) Uani 1 1 d . .
H02D H 0.704699 0.783304 0.455623 0.060 Uiso 1 1 calc R .
C02E C 0.7072(5) 0.0747(4) -0.0013(3) 0.0472(15) Uani 1 1 d . .
H02E H 0.643156 0.056996 -0.025686 0.057 Uiso 1 1 calc R .
C02F C 0.7003(4) 0.2558(4) 0.4105(3) 0.0426(13) Uani 1 1 d . .
H02F H 0.700488 0.194880 0.404073 0.051 Uiso 1 1 calc R .
C02G C 1.0952(4) 0.7228(4) 0.1268(3) 0.0461(14) Uani 1 1 d . .
H02G H 1.158316 0.736505 0.150806 0.055 Uiso 1 1 calc R .
C02H C 0.7612(5) 0.0282(4) -0.0196(3) 0.0522(17) Uani 1 1 d . .
H02H H 0.732777 -0.023213 -0.055849 0.063 Uiso 1 1 calc R .
C02I C 0.7141(5) 0.3122(4) -0.0362(3) 0.0490(15) Uani 1 1 d . .
H02I H 0.718271 0.253394 -0.045546 0.059 Uiso 1 1 calc R .
F02J F 0.3592(4) 0.3805(4) 0.1697(3) 0.145(3) Uani 1 1 d . .
C02K C 1.0543(4) 0.4350(4) 0.2054(3) 0.0415(13) Uani 1 1 d . .
H02K H 1.042890 0.428167 0.244916 0.050 Uiso 1 1 calc R .
C02L C 0.6378(4) 0.1610(4) 0.2614(2) 0.0331(11) Uani 1 1 d . .
H02L H 0.616313 0.200714 0.284295 0.040 Uiso 1 1 calc R .
C02M C 1.0535(6) 0.6064(5) 0.4504(3) 0.072(2) Uani 1 1 d . .
H02M H 1.053653 0.601437 0.492118 0.087 Uiso 1 1 calc R .
C02N C 1.1491(5) 0.5270(4) 0.1456(4) 0.066(2) Uani 1 1 d . .
H02N H 1.203155 0.581915 0.143479 0.079 Uiso 1 1 calc R .
C02O C 0.5077(5) 0.1366(4) 0.0684(3) 0.0543(16) Uani 1 1 d . .
H02Q H 0.481211 0.105176 0.023743 0.081 Uiso 1 1 calc GR .
H02U H 0.454171 0.131167 0.087172 0.081 Uiso 1 1 calc GR .
H02Z H 0.544406 0.105756 0.088848 0.081 Uiso 1 1 calc GR .
C02P C 1.0877(5) 0.4591(4) 0.0924(4) 0.063(2) Uani 1 1 d . .
H02P H 1.099463 0.468020 0.053218 0.075 Uiso 1 1 calc R .
O02Q O 1.1212(4) 0.9149(5) 0.4525(3) 0.100(2) Uani 1 1 d . .
C02R C 0.7491(4) 0.4102(4) 0.3902(2) 0.0401(13) Uani 1 1 d . .
H02R H 0.782670 0.456415 0.369423 0.048 Uiso 1 1 calc R .
C02S C 1.1315(4) 0.5146(4) 0.2012(4) 0.0549(17) Uani 1 1 d . .
H02S H 1.173338 0.561825 0.238256 0.066 Uiso 1 1 calc R .
C02T C 0.6488(5) 0.3664(5) 0.4600(3) 0.0512(16) Uani 1 1 d . .
H02T H 0.612022 0.380503 0.485947 0.061 Uiso 1 1 calc R .
O02U O 0.1441(5) 0.1652(5) 0.0762(3) 0.134(3) Uani 1 1 d . .
C02V C 0.6809(5) 0.6670(5) 0.3889(3) 0.0551(17) Uani 1 1 d . .
H02V H 0.613970 0.631325 0.386372 0.066 Uiso 1 1 calc R .
C02W C 0.6514(5) 0.2772(4) 0.4505(3) 0.0539(16) Uani 1 1 d . .
H02W H 0.619071 0.231595 0.471969 0.065 Uiso 1 1 calc R .
C02X C 0.7006(5) 0.4326(5) 0.4310(3) 0.0544(17) Uani 1 1 d . .
H02X H 0.703105 0.494598 0.439039 0.065 Uiso 1 1 calc R .
C02Y C 1.1262(6) 0.5988(5) 0.4249(4) 0.074(3) Uani 1 1 d . .
H02Y H 1.177860 0.591204 0.449897 0.089 Uiso 1 1 calc R .
F02Z F 0.2558(5) 0.2733(8) 0.2016(3) 0.208(5) Uani 1 1 d . .
C030 C 1.1236(5) 0.6021(4) 0.3644(4) 0.068(2) Uani 1 1 d . .
H030 H 1.172125 0.594904 0.346817 0.081 Uiso 1 1 calc R .
C031 C 0.5862(5) 0.3527(5) 0.2167(4) 0.0661(19) Uani 1 1 d D .
H03A H 0.526596 0.332096 0.183271 0.099 Uiso 1 1 calc GR .
H03B H 0.608415 0.419576 0.238141 0.099 Uiso 1 1 calc GR .
H03C H 0.573042 0.312687 0.246617 0.099 Uiso 1 1 calc GR .
F032 F 1.3769(6) 0.9746(7) 0.4591(4) 0.186(4) Uani 1 1 d . .
F033 F 0.2061(7) 0.3481(6) 0.1487(6) 0.230(5) Uani 1 1 d . .
C035 C 0.2671(5) 0.3131(5) 0.1445(6) 0.109(4) Uani 1 1 d . .
O036 O 0.3174(7) 0.1960(5) 0.1039(7) 0.226(6) Uani 1 1 d . .
O037 O 1.2472(7) 1.0624(6) 0.4288(6) 0.187(4) Uani 1 1 d . .
F038 F 1.2569(12) 0.8459(7) 0.4738(7) 0.284(7) Uani 1 1 d . .
O03A O 1.2661(9) 1.0190(15) 0.5350(5) 0.313(11) Uani 1 1 d . .
F03B F 1.2568(8) 0.8816(10) 0.3890(4) 0.247(6) Uani 1 1 d . .
O5 O 0.2636(5) 0.2933(8) 0.0461(3) 0.191(5) Uani 1 1 d . .
C5 C 1.2657(15) 0.9147(10) 0.4480(7) 0.192(9) Uani 1 1 d . .

loop_
_atom_site_aniso_label
_atom_site_aniso_U_11
_atom_site_aniso_U_22
_atom_site_aniso_U_33
_atom_site_aniso_U_23
_atom_site_aniso_U_13
_atom_site_aniso_U_12
Fe01 0.0361(4) 0.0169(3) 0.0249(4) 0.0071(3) 0.0090(3) 0.0151(3)
P002 0.0393(7) 0.0170(6) 0.0286(6) 0.0100(5) 0.0156(5) 0.0161(5)
P003 0.0363(7) 0.0186(6) 0.0243(6) 0.0071(5) 0.0102(5) 0.0146(5)
P004 0.0379(7) 0.0206(6) 0.0259(6) 0.0069(5) 0.0105(5) 0.0158(5)
P005 0.0498(8) 0.0184(6) 0.0224(6) 0.0051(5) 0.0078(5) 0.0206(6)
S006 0.0768(15) 0.0809(15) 0.0822(15) 0.0048(12) 0.0194(12) 0.0272(12)
S007 0.096(2) 0.136(3) 0.135(3) -0.006(2) 0.0039(19) 0.070(2)
O008 0.0395(19) 0.0196(16) 0.0281(17) 0.0078(14) 0.0127(15) 0.0157(14)
O009 0.0389(19) 0.0236(17) 0.0318(18) 0.0101(14) 0.0112(15) 0.0173(15)
O00A 0.042(2) 0.0209(16) 0.0250(17) 0.0071(13) 0.0075(14) 0.0167(15)
O00B 0.047(2) 0.0144(15) 0.0232(16) 0.0033(13) 0.0053(15) 0.0151(15)
O00C 0.039(2) 0.033(2) 0.049(2) 0.0076(17) 0.0101(18) 0.0177(17)
O00D 0.068(3) 0.047(3) 0.054(3) 0.023(2) 0.014(2) 0.027(2)
O00E 0.049(2) 0.038(2) 0.052(3) 0.0160(19) 0.0002(19) 0.0080(19)
C00F 0.041(3) 0.022(2) 0.025(2) 0.0132(19) 0.013(2) 0.020(2)
C00G 0.032(3) 0.022(2) 0.025(2) 0.0087(19) 0.010(2) 0.013(2)
C00H 0.042(3) 0.015(2) 0.028(2) -0.0015(19) 0.005(2) 0.018(2)
C00I 0.043(3) 0.024(2) 0.016(2) 0.0052(18) 0.0106(19) 0.021(2)
C00J 0.042(3) 0.015(2) 0.024(2) 0.0041(18) 0.008(2) 0.017(2)
C00K 0.037(3) 0.026(2) 0.030(3) 0.010(2) 0.016(2) 0.015(2)
C00L 0.046(3) 0.019(2) 0.029(2) 0.0032(19) 0.010(2) 0.020(2)
C00M 0.036(3) 0.035(3) 0.023(2) 0.007(2) 0.005(2) 0.018(2)
C00N 0.040(3) 0.025(2) 0.020(2) 0.0072(19) 0.008(2) 0.019(2)
C00O 0.042(3) 0.016(2) 0.023(2) 0.0058(18) 0.010(2) 0.018(2)
C00P 0.034(3) 0.025(3) 0.035(3) 0.000(2) 0.006(2) 0.008(2)
C00Q 0.040(3) 0.017(2) 0.025(2) 0.0045(18) 0.010(2) 0.016(2)
C00R 0.048(3) 0.024(2) 0.029(3) 0.003(2) 0.007(2) 0.020(2)
C00S 0.045(3) 0.019(2) 0.030(2) 0.013(2) 0.017(2) 0.019(2)
C00T 0.051(3) 0.028(3) 0.036(3) 0.016(2) 0.019(2) 0.022(2)
C00U 0.041(3) 0.016(2) 0.024(2) 0.0063(18) 0.006(2) 0.017(2)
C00V 0.045(3) 0.029(3) 0.026(2) 0.009(2) 0.010(2) 0.027(2)
C00W 0.038(3) 0.019(2) 0.021(2) -0.0004(18) 0.0029(19) 0.017(2)
C00X 0.038(3) 0.016(2) 0.037(3) 0.009(2) 0.012(2) 0.014(2)
C00Y 0.053(3) 0.019(2) 0.040(3) 0.017(2) 0.020(2) 0.023(2)
C00Z 0.048(3) 0.027(3) 0.032(3) 0.015(2) 0.016(2) 0.023(2)
C010 0.048(3) 0.017(2) 0.038(3) 0.000(2) -0.004(2) 0.019(2)
C011 0.034(3) 0.013(2) 0.028(2) -0.0016(18) 0.010(2) 0.0085(19)
C012 0.061(4) 0.031(3) 0.024(3) 0.012(2) 0.007(2) 0.028(3)
C013 0.035(3) 0.028(3) 0.040(3) -0.001(2) 0.001(2) 0.009(2)
C014 0.046(3) 0.021(3) 0.045(3) 0.005(2) 0.009(3) 0.009(2)
C015 0.036(3) 0.027(3) 0.041(3) 0.005(2) 0.011(2) 0.016(2)
C016 0.045(3) 0.030(3) 0.027(3) 0.005(2) 0.014(2) 0.021(2)
C017 0.047(3) 0.023(2) 0.035(3) 0.010(2) 0.014(2) 0.021(2)
C018 0.041(3) 0.039(3) 0.031(3) 0.006(2) 0.006(2) 0.023(2)
C019 0.050(3) 0.028(3) 0.031(3) 0.009(2) 0.010(2) 0.026(2)
C01A 0.063(4) 0.022(2) 0.027(3) 0.012(2) 0.010(2) 0.027(3)
C01B 0.055(3) 0.023(3) 0.032(3) 0.003(2) 0.009(2) 0.021(2)
C01C 0.056(3) 0.028(3) 0.023(2) 0.002(2) 0.011(2) 0.022(2)
C01D 0.043(3) 0.019(2) 0.048(3) 0.006(2) 0.018(3) 0.008(2)
C01E 0.074(4) 0.031(3) 0.027(3) 0.017(2) 0.014(3) 0.036(3)
C01F 0.043(3) 0.021(2) 0.026(2) 0.0080(19) 0.015(2) 0.021(2)
C01G 0.103(5) 0.036(3) 0.030(3) 0.016(2) 0.024(3) 0.051(4)
C01H 0.043(3) 0.026(2) 0.021(2) 0.0053(19) 0.008(2) 0.023(2)
C01I 0.042(3) 0.019(2) 0.039(3) 0.010(2) 0.021(2) 0.014(2)
C01J 0.047(3) 0.024(2) 0.029(3) 0.011(2) 0.018(2) 0.015(2)
C01K 0.052(3) 0.026(3) 0.036(3) 0.010(2) 0.017(2) 0.025(2)
C01L 0.056(3) 0.027(3) 0.028(3) 0.005(2) 0.002(2) 0.028(3)
C01M 0.055(4) 0.038(3) 0.033(3) 0.013(2) 0.000(2) 0.028(3)
C01N 0.058(4) 0.023(3) 0.053(3) 0.019(2) 0.031(3) 0.017(2)
C01O 0.031(3) 0.034(3) 0.035(3) 0.012(2) 0.008(2) 0.016(2)
C01P 0.050(3) 0.027(3) 0.035(3) 0.016(2) 0.021(2) 0.024(2)
C01Q 0.061(3) 0.022(2) 0.032(3) 0.014(2) 0.021(2) 0.028(2)
C01R 0.061(4) 0.027(3) 0.031(3) 0.013(2) 0.014(3) 0.021(3)
C01S 0.060(4) 0.017(2) 0.032(3) 0.002(2) 0.011(2) 0.014(2)
C01T 0.038(3) 0.026(2) 0.026(2) 0.005(2) 0.009(2) 0.014(2)
C01U 0.031(3) 0.026(3) 0.034(3) 0.005(2) 0.008(2) 0.012(2)
C01V 0.047(3) 0.017(2) 0.033(3) 0.013(2) 0.018(2) 0.017(2)
C01W 0.046(3) 0.030(3) 0.045(3) 0.013(2) 0.015(3) 0.023(2)
C01X 0.052(3) 0.021(2) 0.043(3) 0.007(2) 0.017(3) 0.016(2)
C01Y 0.046(3) 0.031(3) 0.039(3) 0.008(2) 0.002(2) 0.018(2)
C01Z 0.086(5) 0.024(3) 0.035(3) 0.012(2) 0.031(3) 0.034(3)
C020 0.085(4) 0.032(3) 0.028(3) -0.004(2) -0.009(3) 0.042(3)
C021 0.046(3) 0.050(4) 0.043(3) 0.001(3) 0.010(3) 0.033(3)
C022 0.052(4) 0.056(4) 0.029(3) 0.008(3) 0.011(2) 0.031(3)
C023 0.063(4) 0.037(3) 0.047(3) 0.007(3) 0.016(3) 0.036(3)
C024 0.061(4) 0.034(3) 0.043(3) 0.021(2) 0.024(3) 0.033(3)
C025 0.044(3) 0.050(3) 0.031(3) 0.011(3) 0.007(2) 0.023(3)
C026 0.060(4) 0.026(3) 0.054(4) 0.004(3) 0.002(3) 0.023(3)
C027 0.067(4) 0.029(3) 0.041(3) 0.009(2) 0.019(3) 0.029(3)
C028 0.053(3) 0.043(3) 0.025(3) 0.004(2) 0.014(2) 0.017(3)
C029 0.052(3) 0.030(3) 0.034(3) 0.000(2) 0.005(2) 0.027(3)
C02A 0.048(3) 0.033(3) 0.055(4) 0.013(3) 0.008(3) 0.021(3)
C02B 0.035(3) 0.036(3) 0.042(3) 0.003(2) 0.010(2) 0.017(2)
C02C 0.048(4) 0.031(3) 0.073(4) 0.022(3) 0.031(3) 0.012(3)
C02D 0.094(5) 0.043(3) 0.045(3) 0.024(3) 0.036(3) 0.049(4)
C02E 0.062(4) 0.025(3) 0.039(3) -0.003(2) -0.001(3) 0.014(3)
C02F 0.053(4) 0.028(3) 0.051(3) 0.005(3) 0.026(3) 0.018(3)
C02G 0.036(3) 0.039(3) 0.060(4) 0.011(3) 0.010(3) 0.014(3)
C02H 0.099(5) 0.017(3) 0.036(3) 0.001(2) 0.025(3) 0.021(3)
C02I 0.083(5) 0.028(3) 0.035(3) 0.005(2) 0.021(3) 0.021(3)
F02J 0.123(5) 0.077(3) 0.174(6) -0.029(4) 0.090(4) -0.017(3)
C02K 0.048(3) 0.030(3) 0.053(3) 0.017(3) 0.019(3) 0.019(3)
C02L 0.035(3) 0.034(3) 0.038(3) 0.005(2) 0.016(2) 0.022(2)
C02M 0.124(7) 0.049(4) 0.040(4) -0.008(3) -0.027(4) 0.062(5)
C02N 0.080(5) 0.025(3) 0.118(6) 0.024(4) 0.068(5) 0.028(3)
C02O 0.061(4) 0.030(3) 0.068(4) 0.019(3) 0.007(3) 0.018(3)
C02P 0.095(5) 0.035(3) 0.089(5) 0.029(4) 0.072(5) 0.034(4)
O02Q 0.055(3) 0.118(5) 0.120(5) 0.062(4) 0.013(3) 0.025(3)
C02R 0.060(4) 0.037(3) 0.037(3) 0.013(2) 0.017(3) 0.033(3)
C02S 0.043(3) 0.026(3) 0.100(5) 0.011(3) 0.024(4) 0.018(3)
C02T 0.072(4) 0.067(4) 0.035(3) 0.005(3) 0.023(3) 0.048(4)
O02U 0.083(4) 0.127(6) 0.098(5) -0.007(4) 0.030(4) -0.035(4)
C02V 0.084(5) 0.050(4) 0.054(4) 0.020(3) 0.037(4) 0.041(4)
C02W 0.060(4) 0.044(4) 0.059(4) 0.014(3) 0.030(3) 0.018(3)
C02X 0.082(5) 0.052(4) 0.044(3) 0.002(3) 0.021(3) 0.045(4)
C02Y 0.095(6) 0.038(4) 0.069(5) -0.012(3) -0.041(4) 0.043(4)
F02Z 0.092(5) 0.339(12) 0.076(4) 0.014(5) 0.046(3) -0.019(6)
C030 0.053(4) 0.032(3) 0.105(6) 0.004(4) -0.010(4) 0.024(3)
C031 0.072(5) 0.066(5) 0.076(5) 0.026(4) 0.025(4) 0.040(4)
F032 0.136(6) 0.224(9) 0.175(7) -0.045(7) 0.006(5) 0.102(6)
F033 0.233(9) 0.177(7) 0.430(16) 0.124(9) 0.231(11) 0.159(7)
C035 0.045(4) 0.025(3) 0.254(14) 0.011(5) 0.059(6) 0.012(3)
O036 0.174(8) 0.070(5) 0.469(19) 0.003(7) 0.147(10) 0.082(5)
O037 0.173(9) 0.118(6) 0.291(13) 0.094(8) 0.030(8) 0.082(6)
F038 0.44(2) 0.129(7) 0.313(15) 0.050(9) 0.067(13) 0.171(11)
O03A 0.194(12) 0.57(3) 0.141(9) -0.087(13) -0.040(8) 0.230(16)
F03B 0.204(9) 0.353(15) 0.124(7) -0.076(8) -0.015(6) 0.135(10)
O5 0.091(5) 0.348(13) 0.118(6) 0.168(8) 0.039(4) 0.039(6)
C5 0.29(2) 0.088(9) 0.144(12) -0.015(8) -0.094(13) 0.113(12)

loop_
_atom_type_symbol
_atom_type_description
_atom_type_scat_dispersion_real
_atom_type_scat_dispersion_imag
_atom_type_scat_source
C C 0.0033 0.0016 'International Tables Vol C Tables 4.2.6.8 and 6.1.1.4'
H H 0.0000 0.0000 'International Tables Vol C Tables 4.2.6.8 and 6.1.1.4'
F F 0.0171 0.0103 'International Tables Vol C Tables 4.2.6.8 and 6.1.1.4'
Fe Fe 0.3463 0.8444 'International Tables Vol C Tables 4.2.6.8 and 6.1.1.4'
O O 0.0106 0.0060 'International Tables Vol C Tables 4.2.6.8 and 6.1.1.4'
P P 0.1023 0.0942 'International Tables Vol C Tables 4.2.6.8 and 6.1.1.4'
S S 0.1246 0.1234 'International Tables Vol C Tables 4.2.6.8 and 6.1.1.4'

loop_
_geom_angle_atom_site_label_1
_geom_angle_atom_site_label_2
_geom_angle_atom_site_label_3
_geom_angle
O008 Fe01 O00B 178.50(13)
O009 Fe01 O008 92.19(12)
O009 Fe01 O00B 87.07(12)
O009 Fe01 O00C 109.25(15)
O00A Fe01 O008 86.78(12)
O00A Fe01 O009 142.90(14)
O00A Fe01 O00B 94.60(12)
O00A Fe01 O00C 107.74(15)
O00C Fe01 O008 87.23(14)
O00C Fe01 O00B 91.78(14)
O008 P002 C01F 115.12(19)
O008 P002 C01I 111.8(2)
O008 P002 C01V 109.5(2)
C01I P002 C01F 105.9(2)
C01V P002 C01F 105.5(2)
C01V P002 C01I 108.7(2)
O009 P003 C00K 110.8(2)
O009 P003 C00N 112.3(2)
O009 P003 C011 109.6(2)
C00K P003 C00N 105.1(2)
C011 P003 C00K 106.1(2)
C011 P003 C00N 112.6(2)
O00A P004 C00G 112.3(2)
O00A P004 C00I 109.4(2)
O00A P004 C016 109.5(2)
C00I P004 C00G 112.1(2)
C00I P004 C016 107.6(2)
C016 P004 C00G 105.8(2)
O00B P005 C00L 115.5(2)
O00B P005 C010 112.0(2)
O00B P005 C01A 109.6(2)
C010 P005 C00L 106.3(2)
C01A P005 C00L 105.1(2)
C01A P005 C010 107.9(2)
O02U S006 C035 106.7(4)
O02U S006 O036 118.1(5)
O02U S006 O5 118.9(5)
O036 S006 C035 101.8(6)
O5 S006 C035 92.2(6)
O5 S006 O036 113.5(6)
O02Q S007 O037 113.6(5)
O02Q S007 O03A 119.4(8)
O02Q S007 C5 101.1(8)
O03A S007 O037 111.8(10)
O03A S007 C5 105.3(8)
C5 S007 O037 103.2(9)
P002 O008 Fe01 134.9(2)
P003 O009 Fe01 137.5(2)
P004 O00A Fe01 138.4(2)
P005 O00B Fe01 135.4(2)
Fe01 O00C H00C 118.4(14)
C031 O00C Fe01 132.1(4)
C031 O00C H00C 109.1(14)
C02A O00D H00D 109.5
C02O O00E H00E 109.5
C00G C00F C00O 123.3(4)
C00G C00F C00S 119.0(4)
C00S C00F C00O 117.6(4)
C00F C00G P004 122.9(4)
C00F C00G C02L 120.1(4)
C02L C00G P004 116.7(3)
C00P C00H C00J 118.4(4)
C01D C00H C00J 119.8(4)
C01D C00H C00P 121.8(5)
C01C C00I P004 121.8(4)
C01K C00I P004 118.0(3)
C01K C00I C01C 120.1(5)
C00H C00J C00W 118.7(4)
C017 C00J C00H 118.1(4)
C017 C00J C00W 123.1(4)
C018 C00K P003 122.8(4)
C018 C00K C01S 119.6(5)
C01S C00K P003 117.5(4)
C00R C00L P005 117.6(4)
C00W C00L P005 122.9(4)
C00W C00L C00R 119.0(4)
C01O C00M C00V 118.9(4)
C01O C00M C022 121.8(5)
C022 C00M C00V 119.3(5)
C00U C00N P003 123.0(4)
C00U C00N C01T 119.1(4)
C01T C00N P003 117.4(3)
C00Q C00O C00F 118.0(4)
C01F C00O C00F 123.5(4)
C01F C00O C00Q 118.4(4)
C00H C00P H00P 119.4
C00R C00P C00H 121.3(5)
C00R C00P H00P 119.4
C00Z C00Q C00O 120.7(4)
C01H C00Q C00O 120.7(4)
C01H C00Q C00Z 118.6(4)
C00L C00R H00R 119.4
C00P C00R C00L 121.1(5)
C00P C00R H00R 119.4
C00X C00S C00F 121.7(4)
C01U C00S C00F 119.5(4)
C01U C00S C00X 118.8(4)
C011 C00T H00T 120.3
C011 C00T C01J 119.4(5)
C01J C00T H00T 120.3
C00N C00U C00V 120.2(4)
C00N C00U C00W 123.1(4)
C00V C00U C00W 116.7(4)
C00U C00V C00M 118.7(4)
C019 C00V C00M 118.1(4)
C019 C00V C00U 123.3(5)
C00J C00W C00U 117.3(4)
C00L C00W C00J 121.4(4)
C00L C00W C00U 121.1(4)
C00S C00X H00X 119.5
C01B C00X C00S 121.0(5)
C01B C00X H00X 119.5
C01D C00Y H00Y 119.8
C01D C00Y C024 120.4(4)
C024 C00Y H00Y 119.8
C00Q C00Z H00Z 119.6
C01R C00Z C00Q 120.8(5)
C01R C00Z H00Z 119.6
C020 C010 P005 119.4(4)
C026 C010 P005 121.2(4)
C026 C010 C020 118.9(5)
C00T C011 P003 122.0(4)
C00T C011 C01W 120.5(5)
C01W C011 P003 117.4(4)
C01C C012 H012 119.3
C01M C012 H012 119.3
C01M C012 C01C 121.5(5)
C014 C013 H013 120.0
C014 C013 C01U 119.9(5)
C01U C013 H013 120.0
C013 C014 H014 119.4
C013 C014 C01B 121.3(5)
C01B C014 H014 119.4
C01H C015 H015 119.5
C01P C015 H015 119.5
C01P C015 C01H 121.1(5)
C02F C016 P004 123.8(4)
C02F C016 C02R 117.7(5)
C02R C016 P004 118.4(4)
C00J C017 H017 119.4
C024 C017 C00J 121.1(5)
C024 C017 H017 119.4
C00K C018 H018 120.2
C025 C018 C00K 119.5(5)
C025 C018 H018 120.2
C00V C019 H019 119.1
C023 C019 C00V 121.9(5)
C023 C019 H019 119.1
C01E C01A P005 121.3(4)
C027 C01A P005 119.1(4)
C027 C01A C01E 119.6(5)
C00X C01B C014 119.6(5)
C00X C01B H01B 120.2
C014 C01B H01B 120.2
C00I C01C H01C 120.5
C012 C01C C00I 118.9(5)
C012 C01C H01C 120.5
C00H C01D H01D 120.0
C00Y C01D C00H 120.0(5)
C00Y C01D H01D 120.0
C01A C01E H01E 120.1
C01G C01E C01A 119.7(6)
C01G C01E H01E 120.1
C00O C01F P002 121.8(4)
C00O C01F C01P 120.3(4)
C01P C01F P002 117.4(3)
C01E C01G H01G 119.7
C02D C01G C01E 120.5(6)
C02D C01G H01G 119.7
C00Q C01H C015 118.6(4)
C029 C01H C00Q 119.4(5)
C029 C01H C015 121.9(5)
C01N C01I P002 121.0(4)
C02K C01I P002 119.2(4)
C02K C01I C01N 119.5(5)
C00T C01J H01J 120.0
C02C C01J C00T 120.0(5)
C02C C01J H01J 120.0
C00I C01K H01K 119.8
C00I C01K C01Y 120.5(5)
C01Y C01K H01K 119.8
C01R C01L H01L 119.7
C029 C01L H01L 119.7
C029 C01L C01R 120.5(5)
C012 C01M H01M 120.5
C012 C01M C01Y 119.1(5)
C01Y C01M H01M 120.5
C01I C01N H01N 120.9
C01I C01N C02P 118.2(6)
C02P C01N H01N 120.9
C00M C01O H01O 119.5
C01T C01O C00M 121.0(5)
C01T C01O H01O 119.5
C015 C01P C01F 120.8(4)
C015 C01P H01P 119.6
C01F C01P H01P 119.6
C01V C01Q H01Q 120.1
C01Z C01Q H01Q 120.1
C01Z C01Q C01V 119.7(5)
C00Z C01R C01L 120.1(5)
C00Z C01R H01R 119.9
C01L C01R H01R 119.9
C00K C01S H01S 120.8
C02I C01S C00K 118.4(5)
C02I C01S H01S 120.8
C00N C01T H01T 119.1
C01O C01T C00N 121.9(5)
C01O C01T H01T 119.1
C00S C01U C013 119.3(5)
C02B C01U C00S 120.4(5)
C02B C01U C013 120.3(5)
C01Q C01V P002 122.5(4)
C01X C01V P002 117.9(4)
C01X C01V C01Q 119.6(5)
C011 C01W H01W 120.8
C02G C01W C011 118.4(5)
C02G C01W H01W 120.8
C01V C01X H01X 119.9
C01V C01X C02E 120.2(5)
C02E C01X H01X 119.9
C01K C01Y H01Y 120.1
C01M C01Y C01K 119.9(5)
C01M C01Y H01Y 120.1
C01Q C01Z H01Z 119.6
C01Q C01Z C02H 120.8(5)
C02H C01Z H01Z 119.6
C010 C020 H020 119.4
C02M C020 C010 121.1(7)
C02M C020 H020 119.4
C022 C021 H021 119.0
C022 C021 C023 121.9(5)
C023 C021 H021 119.0
C00M C022 H022 120.6
C021 C022 C00M 118.7(5)
C021 C022 H022 120.6
C019 C023 C021 120.0(5)
C019 C023 H023 120.0
C021 C023 H023 120.0
C00Y C024 H024 119.8
C017 C024 C00Y 120.5(5)
C017 C024 H024 119.8
C018 C025 H025 118.9
C018 C025 C028 122.3(5)
C028 C025 H025 118.9
C010 C026 H026 119.6
C010 C026 C030 120.7(6)
C030 C026 H026 119.6
C01A C027 H027 119.8
C01A C027 C02V 120.5(6)
C02V C027 H027 119.8
C025 C028 H028 120.9
C02I C028 C025 118.3(5)
C02I C028 H028 120.9
C01H C029 H029 119.8
C01L C029 C01H 120.5(5)
C01L C029 H029 119.8
O00D C02A H02A 109.5
O00D C02A H02J 109.5
O00D C02A H02O 109.5
H02A C02A H02J 109.5
H02A C02A H02O 109.5
H02J C02A H02O 109.5
C01U C02B H02B 120.2
C02L C02B C01U 119.6(5)
C02L C02B H02B 120.2
C01J C02C H02C 120.0
C01J C02C C02G 120.1(5)
C02G C02C H02C 120.0
C01G C02D H02D 119.8
C01G C02D C02V 120.5(6)
C02V C02D H02D 119.8
C01X C02E H02E 120.4
C02H C02E C01X 119.1(6)
C02H C02E H02E 120.4
C016 C02F H02F 119.2
C02W C02F C016 121.5(5)
C02W C02F H02F 119.2
C01W C02G H02G 119.2
C02C C02G C01W 121.5(6)
C02C C02G H02G 119.2
C01Z C02H C02E 120.5(5)
C01Z C02H H02H 119.8
C02E C02H H02H 119.8
C01S C02I H02I 119.0
C028 C02I C01S 121.9(5)
C028 C02I H02I 119.0
C01I C02K H02K 120.0
C02S C02K C01I 120.1(6)
C02S C02K H02K 120.0
C00G C02L H02L 119.3
C02B C02L C00G 121.3(4)
C02B C02L H02L 119.3
C020 C02M H02M 120.6
C020 C02M C02Y 118.8(7)
C02Y C02M H02M 120.6
C02P C02N H02N 120.6
C02S C02N H02N 120.6
C02S C02N C02P 118.9(6)
O00E C02O H02Q 109.5
O00E C02O H02U 109.5
O00E C02O H02Z 109.5
H02Q C02O H02U 109.5
H02Q C02O H02Z 109.5
H02U C02O H02Z 109.5
C01N C02P H02P 119.1
C02N C02P C01N 121.8(6)
C02N C02P H02P 119.1
C016 C02R H02R 119.5
C02X C02R C016 121.1(5)
C02X C02R H02R 119.5
C02K C02S H02S 119.3
C02N C02S C02K 121.5(7)
C02N C02S H02S 119.3
C02W C02T H02T 120.8
C02X C02T H02T 120.8
C02X C02T C02W 118.5(5)
C027 C02V C02D 119.2(6)
C027 C02V H02V 120.4
C02D C02V H02V 120.4
C02F C02W C02T 120.3(6)
C02F C02W H02W 119.9
C02T C02W H02W 119.9
C02R C02X H02X 119.6
C02T C02X C02R 120.9(6)
C02T C02X H02X 119.6
C02M C02Y H02Y 119.8
C030 C02Y C02M 120.4(6)
C030 C02Y H02Y 119.8
C026 C030 H030 120.0
C02Y C030 C026 120.0(7)
C02Y C030 H030 120.0
O00C C031 H03A 109.5
O00C C031 H03B 109.5
O00C C031 H03C 109.5
H03A C031 H03B 109.5
H03A C031 H03C 109.5
H03B C031 H03C 109.5
F02J C035 S006 121.0(6)
F02J C035 F02Z 96.3(9)
F02Z C035 S006 110.0(6)
F033 C035 S006 118.5(10)
F033 C035 F02J 111.0(7)
F033 C035 F02Z 93.6(9)
F032 C5 S007 110.5(9)
F038 C5 S007 116.4(18)
F038 C5 F032 105.6(13)
F038 C5 F03B 105.8(12)
F03B C5 S007 123.8(10)
F03B C5 F032 90.5(16)

loop_
_geom_bond_atom_site_label_1
_geom_bond_atom_site_label_2
_geom_bond_distance
Fe01 O008 2.087(3)
Fe01 O009 2.012(3)
Fe01 O00A 1.999(3)
Fe01 O00B 2.098(3)
Fe01 O00C 2.031(4)
P002 O008 1.501(3)
P002 C01F 1.813(5)
P002 C01I 1.803(5)
P002 C01V 1.773(5)
P003 O009 1.496(3)
P003 C00K 1.797(5)
P003 C00N 1.801(5)
P003 C011 1.790(5)
P004 O00A 1.505(3)
P004 C00G 1.807(5)
P004 C00I 1.788(5)
P004 C016 1.794(5)
P005 O00B 1.501(3)
P005 C00L 1.812(5)
P005 C010 1.804(5)
P005 C01A 1.779(5)
S006 O02U 1.390(6)
S006 C035 1.596(10)
S006 O036 1.497(10)
S006 O5 1.415(7)
S007 O02Q 1.382(6)
S007 O037 1.688(10)
S007 O03A 1.412(11)
S007 C5 1.551(17)
O00C H00C 0.858(9)
O00C C031 1.439(7)
O00D H00D 0.8400
O00D C02A 1.412(6)
O00E H00E 0.8400
O00E C02O 1.408(6)
C00F C00G 1.393(6)
C00F C00O 1.470(7)
C00F C00S 1.430(7)
C00G C02L 1.403(7)
C00H C00J 1.424(7)
C00H C00P 1.419(7)
C00H C01D 1.415(7)
C00I C01C 1.379(6)
C00I C01K 1.372(7)
C00J C00W 1.425(6)
C00J C017 1.399(7)
C00K C018 1.383(7)
C00K C01S 1.406(7)
C00L C00R 1.414(7)
C00L C00W 1.375(6)
C00M C00V 1.437(7)
C00M C01O 1.411(7)
C00M C022 1.426(7)
C00N C00U 1.399(6)
C00N C01T 1.412(7)
C00O C00Q 1.447(6)
C00O C01F 1.394(6)
C00P H00P 0.9500
C00P C00R 1.361(7)
C00Q C00Z 1.410(6)
C00Q C01H 1.411(7)
C00R H00R 0.9500
C00S C00X 1.410(6)
C00S C01U 1.404(7)
C00T H00T 0.9500
C00T C011 1.379(6)
C00T C01J 1.387(7)
C00U C00V 1.426(6)
C00U C00W 1.514(7)
C00V C019 1.411(7)
C00X H00X 0.9500
C00X C01B 1.373(7)
C00Y H00Y 0.9500
C00Y C01D 1.370(7)
C00Y C024 1.395(8)
C00Z H00Z 0.9500
C00Z C01R 1.356(7)
C010 C020 1.388(8)
C010 C026 1.367(8)
C011 C01W 1.386(7)
C012 H012 0.9500
C012 C01C 1.380(7)
C012 C01M 1.376(8)
C013 H013 0.9500
C013 C014 1.352(7)
C013 C01U 1.431(7)
C014 H014 0.9500
C014 C01B 1.403(8)
C015 H015 0.9500
C015 C01H 1.417(7)
C015 C01P 1.372(7)
C016 C02F 1.390(7)
C016 C02R 1.392(7)
C017 H017 0.9500
C017 C024 1.378(7)
C018 H018 0.9500
C018 C025 1.366(7)
C019 H019 0.9500
C019 C023 1.345(7)
C01A C01E 1.399(7)
C01A C027 1.383(8)
C01B H01B 0.9500
C01C H01C 0.9500
C01D H01D 0.9500
C01E H01E 0.9500
C01E C01G 1.393(8)
C01F C01P 1.421(7)
C01G H01G 0.9500
C01G C02D 1.360(9)
C01H C029 1.408(7)
C01I C01N 1.388(7)
C01I C02K 1.384(8)
C01J H01J 0.9500
C01J C02C 1.361(8)
C01K H01K 0.9500
C01K C01Y 1.384(7)
C01L H01L 0.9500
C01L C01R 1.412(8)
C01L C029 1.349(7)
C01M H01M 0.9500
C01M C01Y 1.376(7)
C01N H01N 0.9500
C01N C02P 1.397(8)
C01O H01O 0.9500
C01O C01T 1.349(7)
C01P H01P 0.9500
C01Q H01Q 0.9500
C01Q C01V 1.407(7)
C01Q C01Z 1.362(7)
C01R H01R 0.9500
C01S H01S 0.9500
C01S C02I 1.387(7)
C01T H01T 0.9500
C01U C02B 1.399(7)
C01V C01X 1.380(7)
C01W H01W 0.9500
C01W C02G 1.373(8)
C01X H01X 0.9500
C01X C02E 1.392(7)
C01Y H01Y 0.9500
C01Z H01Z 0.9500
C01Z C02H 1.372(9)
C020 H020 0.9500
C020 C02M 1.369(8)
C021 H021 0.9500
C021 C022 1.373(8)
C021 C023 1.401(8)
C022 H022 0.9500
C023 H023 0.9500
C024 H024 0.9500
C025 H025 0.9500
C025 C028 1.372(8)
C026 H026 0.9500
C026 C030 1.381(8)
C027 H027 0.9500
C027 C02V 1.390(8)
C028 H028 0.9500
C028 C02I 1.367(8)
C029 H029 0.9500
C02A H02A 0.9800
C02A H02J 0.9800
C02A H02O 0.9800
C02B H02B 0.9500
C02B C02L 1.378(7)
C02C H02C 0.9500
C02C C02G 1.364(8)
C02D H02D 0.9500
C02D C02V 1.402(9)
C02E H02E 0.9500
C02E C02H 1.391(9)
C02F H02F 0.9500
C02F C02W 1.365(8)
C02G H02G 0.9500
C02H H02H 0.9500
C02I H02I 0.9500
F02J C035 1.345(9)
C02K H02K 0.9500
C02K C02S 1.375(8)
C02L H02L 0.9500
C02M H02M 0.9500
C02M C02Y 1.396(12)
C02N H02N 0.9500
C02N C02P 1.368(10)
C02N C02S 1.352(10)
C02O H02Q 0.9800
C02O H02U 0.9800
C02O H02Z 0.9800
C02P H02P 0.9500
C02R H02R 0.9500
C02R C02X 1.380(8)
C02S H02S 0.9500
C02T H02T 0.9500
C02T C02W 1.408(8)
C02T C02X 1.370(9)
C02V H02V 0.9500
C02W H02W 0.9500
C02X H02X 0.9500
C02Y H02Y 0.9500
C02Y C030 1.362(11)
F02Z C035 1.515(14)
C030 H030 0.9500
C031 H03A 0.9800
C031 H03B 0.9800
C031 H03C 0.9800
F032 C5 1.55(2)
F033 C035 1.282(9)
F038 C5 1.273(16)
F03B C5 1.311(17)

loop_
_smtbx_masks_void_nr
_smtbx_masks_void_average_x
_smtbx_masks_void_average_y
_smtbx_masks_void_average_z
_smtbx_masks_void_volume
_smtbx_masks_void_count_electrons
1 0.500 -0.826 0.500 1078.9 281.9
